data_4326297
loop_
_publ_author_name
'Hiroyasu Furukawa'
'Yong Bok Go'
'Nakeun Ko'
'Young Kwan Park'
'Fernando J. Uribe-Romo'
'Jaheon Kim'
'Michael O'Keeffe'
'Omar M. Yaghi'

_publ_contact_author_address
;Center for Reticular Chemistry at the California NanoSystems Institute
Department of Chemistry and Biochemistry
University of California-Los Angeles 
607 East Charles E. Young Drive, Los Angeles, CA 90095
;
_publ_contact_author_email yaghi@chem.ucla.edu
_publ_contact_author_name 'Omar M. Yaghi'
_publ_contact_author_phone 310-206-0398
_publ_section_title
;
 Isoreticular Expansion of Metal-Organic Frameworks with Triangular and
 Square Building Units and the Lowest Calculated Density for Porous
 Crystals
;
_journal_name_full 'Inorganic Chemistry'
_journal_page_first 9147
_journal_page_last 9152
_journal_paper_doi 10.1021/ic201376t
_journal_volume 50
_journal_year 2011
_chemical_formula_sum 'C84 H54 Cu3 N6 O15'
_chemical_formula_weight 1577.95
_chemical_name_systematic
; 
 ? 
;
_space_group_IT_number 137
_symmetry_cell_setting tetragonal
_symmetry_space_group_name_Hall '-P 4ac 2a'
_symmetry_space_group_name_H-M 'P 42/n m c :2'
_atom_sites_solution_hydrogens geom
_atom_sites_solution_primary direct
_atom_sites_solution_secondary difmap
_audit_creation_method SHELXL-97
_cell_angle_alpha 90.00
_cell_angle_beta 90.00
_cell_angle_gamma 90.00
_cell_formula_units_Z 8
_cell_length_a 39.707(3)
_cell_length_b 39.707(3)
_cell_length_c 38.342(5)
_cell_measurement_reflns_used 1068
_cell_measurement_temperature 296(2)
_cell_measurement_theta_max 10.5
_cell_measurement_theta_min 2.18
_cell_volume 60452(10)
_computing_cell_refinement 'Bruker SAINT'
_computing_data_collection 'Bruker SMART'
_computing_data_reduction 'Bruker SAINT'
_computing_molecular_graphics 'Bruker XP'
_computing_publication_material 'Bruker XCIF'
_computing_structure_refinement 'SHELXL-97 (Sheldrick, 1997)'
_computing_structure_solution 'SHELXS-97 (Sheldrick, 1990)'
_diffrn_ambient_temperature 296(2)
_diffrn_measured_fraction_theta_full 1.000
_diffrn_measured_fraction_theta_max 1.000
_diffrn_measurement_device_type 'Bruker APEX CCD'
_diffrn_radiation_monochromator graphite
_diffrn_radiation_source 'fine-focus sealed tube'
_diffrn_radiation_type MoK\a
_diffrn_radiation_wavelength 0.71073
_diffrn_reflns_av_R_equivalents 0.2440
_diffrn_reflns_av_sigmaI/netI 0.1187
_diffrn_reflns_limit_h_max 26
_diffrn_reflns_limit_h_min -33
_diffrn_reflns_limit_k_max 33
_diffrn_reflns_limit_k_min -33
_diffrn_reflns_limit_l_max 31
_diffrn_reflns_limit_l_min -31
_diffrn_reflns_number 139252
_diffrn_reflns_theta_full 17.23
_diffrn_reflns_theta_max 17.23
_diffrn_reflns_theta_min 0.73
_diffrn_standards_decay_% none
_exptl_absorpt_coefficient_mu 0.227
_exptl_absorpt_correction_T_max 1
_exptl_absorpt_correction_T_min 0.891284
_exptl_absorpt_correction_type empirical
_exptl_absorpt_process_details SADABS
_exptl_crystal_colour blue
_exptl_crystal_density_diffrn 0.347
_exptl_crystal_description block
_exptl_crystal_F_000 6456
_exptl_crystal_size_max 0.45
_exptl_crystal_size_mid 0.40
_exptl_crystal_size_min 0.38
_platon_squeeze_details
;
;
_refine_diff_density_max 0.281
_refine_diff_density_min -0.216
_refine_diff_density_rms 0.026
_refine_ls_extinction_method none
_refine_ls_goodness_of_fit_ref 0.875
_refine_ls_hydrogen_treatment constr
_refine_ls_matrix_type full
_refine_ls_number_parameters 500
_refine_ls_number_reflns 9574
_refine_ls_number_restraints 25
_refine_ls_restrained_S_all 0.875
_refine_ls_R_factor_all 0.1820
_refine_ls_R_factor_gt 0.0592
_refine_ls_shift/su_max 0.017
_refine_ls_shift/su_mean 0.003
_refine_ls_structure_factor_coef Fsqd
_refine_ls_weighting_details 'calc w=1/[\s^2^(Fo^2^)+(0.0535P)^2^+0.0000P] where P=(Fo^2^+2Fc^2^)/3'
_refine_ls_weighting_scheme calc
_refine_ls_wR_factor_gt 0.1193
_refine_ls_wR_factor_ref 0.1556
_reflns_number_gt 4059
_reflns_number_total 9574
_reflns_threshold_expression >2sigma(I)
_cod_data_source_file ic201376t_si_002_1.cif
_cod_data_source_block mof388
_cod_depositor_comments
;
The following automatic conversions were performed:

'_refine_ls_hydrogen_treatment' value 'contr' was replaced with the
value 'constr' as specified in the replacement file
'src/cod-tools/trunk/data/replacement-values/replacement_values.lst'.

Automatic conversion script
Id: cif_fix_values 5376 2017-05-30 11:51:03Z andrius 
;
_cod_original_sg_symbol_H-M 'P 42/n m c'
_cod_database_code 4326297

loop_
_symmetry_equiv_pos_as_xyz
'x, y, z'
'-x+1/2, -y+1/2, z'
'-y+1/2, x, z+1/2'
'y, -x+1/2, z+1/2'
'-x, y+1/2, -z'
'x+1/2, -y, -z'
'y+1/2, x+1/2, -z+1/2'
'-y, -x, -z+1/2'
'-x, -y, -z'
'x-1/2, y-1/2, -z'
'y-1/2, -x, -z-1/2'
'-y, x-1/2, -z-1/2'
'x, -y-1/2, z'
'-x-1/2, y, z'
'-y-1/2, -x-1/2, z-1/2'
'y, x, z-1/2'

loop_
_atom_site_label
_atom_site_type_symbol
_atom_site_fract_x
_atom_site_fract_y
_atom_site_fract_z
_atom_site_U_iso_or_equiv
_atom_site_adp_type
_atom_site_occupancy
_atom_site_symmetry_multiplicity
_atom_site_calc_flag
_atom_site_refinement_flags
Cu1 Cu 0.7500 0.7500 0.95322(5) 0.1065(8) Uani 1 4 d S
Cu2 Cu 0.7500 0.7500 0.88371(5) 0.1002(8) Uani 1 4 d S
Cu3 Cu 0.2500 0.53959(3) 1.18378(4) 0.0888(5) Uani 1 2 d S
Cu4 Cu 0.2500 0.47247(4) 1.18154(4) 0.0913(5) Uani 1 2 d S
O1 O 0.7158(2) 0.7151(2) 0.94823(17) 0.133(3) Uani 1 1 d .
O2 O 0.71521(16) 0.71529(16) 0.89093(16) 0.104(2) Uani 1 1 d .
O3 O 0.53353(16) 0.28404(17) 0.71951(15) 0.096(2) Uani 1 1 d .
O4 O 0.47589(17) 0.28445(17) 0.71803(14) 0.104(2) Uani 1 1 d .
O5 O 0.28439(18) 0.48085(17) 1.14533(16) 0.098(2) Uani 1 1 d .
O6 O 0.2845(2) 0.53486(19) 1.1478(2) 0.129(3) Uani 1 1 d .
O7 O 0.7500 0.7500 1.0161(3) 0.236(8) Uani 1 4 d S
O8 O 0.7500 0.7500 0.8239(3) 0.166(5) Uani 1 4 d S
O9 O 0.2500 0.5977(2) 1.1877(2) 0.192(4) Uani 1 2 d S
O10 O 0.2500 0.41419(18) 1.17604(19) 0.159(4) Uani 1 2 d S
N1 N 0.4994(3) 0.5328(2) 0.9521(3) 0.139(4) Uani 1 1 d D
N2 N 0.5229(3) 0.5048(3) 0.9027(2) 0.145(4) Uani 1 1 d D
N3 N 0.4759(3) 0.4810(3) 0.9306(3) 0.163(5) Uani 1 1 d D
C1 C 0.5218(3) 0.5304(3) 0.9258(4) 0.116(4) Uani 1 1 d D
C2 C 0.4993(3) 0.4802(3) 0.9054(3) 0.118(4) Uani 1 1 d D
C3 C 0.4770(3) 0.5075(4) 0.9528(3) 0.139(5) Uani 1 1 d D
C4 C 0.5473(4) 0.5575(4) 0.9246(7) 0.121(4) Uani 1 1 d .
C5 C 0.5508(5) 0.5784(6) 0.9529(4) 0.148(5) Uani 1 1 d .
H5 H 0.5366 0.5764 0.9721 0.178 Uiso 1 1 calc R
C6 C 0.5758(5) 0.6024(5) 0.9519(5) 0.162(6) Uani 1 1 d .
H6 H 0.5803 0.6154 0.9715 0.194 Uiso 1 1 calc R
C7 C 0.5939(4) 0.6069(4) 0.9219(7) 0.129(5) Uani 1 1 d .
C8 C 0.5911(4) 0.5848(6) 0.8934(4) 0.133(5) Uani 1 1 d .
H8 H 0.6054 0.5864 0.8742 0.159 Uiso 1 1 calc R
C9 C 0.5667(5) 0.5610(4) 0.8947(4) 0.133(5) Uani 1 1 d .
H9 H 0.5629 0.5471 0.8757 0.160 Uiso 1 1 calc R
C10 C 0.6225(5) 0.6321(4) 0.9235(4) 0.152(9) Uani 1 1 d .
C11 C 0.6419(4) 0.6433(4) 0.9532(4) 0.163(6) Uani 1 1 d .
H11 H 0.6370 0.6343 0.9751 0.196 Uiso 1 1 calc R
C12 C 0.6684(4) 0.6675(4) 0.9503(5) 0.152(5) Uani 1 1 d .
H12 H 0.6800 0.6747 0.9701 0.183 Uiso 1 1 calc R
C13 C 0.6765(3) 0.6802(3) 0.9180(5) 0.126(5) Uani 1 1 d .
C14 C 0.6585(5) 0.6686(5) 0.8895(3) 0.139(6) Uani 1 1 d .
H14 H 0.6637 0.6768 0.8674 0.167 Uiso 1 1 calc R
C15 C 0.6324(4) 0.6446(4) 0.8928(5) 0.170(8) Uani 1 1 d .
H15 H 0.6217 0.6371 0.8727 0.204 Uiso 1 1 calc R
C16 C 0.7059(3) 0.7049(3) 0.9212(3) 0.090(4) Uani 1 1 d .
C17 C 0.4996(7) 0.4527(4) 0.8799(4) 0.126(5) Uani 1 1 d .
C18 C 0.5268(3) 0.4494(5) 0.8566(6) 0.152(5) Uani 1 1 d .
H18 H 0.5444 0.4648 0.8577 0.183 Uiso 1 1 calc R
C19 C 0.5278(4) 0.4242(6) 0.8328(4) 0.155(5) Uani 1 1 d .
H19 H 0.5451 0.4220 0.8166 0.186 Uiso 1 1 calc R
C20 C 0.5017(8) 0.4029(4) 0.8344(5) 0.151(7) Uani 1 1 d .
C21 C 0.4755(3) 0.4051(5) 0.8583(5) 0.155(6) Uani 1 1 d .
H21 H 0.4589 0.3887 0.8593 0.187 Uiso 1 1 calc R
C22 C 0.4747(4) 0.4311(6) 0.8796(5) 0.192(7) Uani 1 1 d .
H22 H 0.4564 0.4341 0.8945 0.231 Uiso 1 1 calc R
C23 C 0.5014(5) 0.3750(4) 0.8072(4) 0.125(6) Uani 1 1 d .
C24 C 0.5320(4) 0.3626(3) 0.7979(4) 0.137(6) Uani 1 1 d .
H24 H 0.5513 0.3710 0.8085 0.164 Uiso 1 1 calc R
C25 C 0.5348(3) 0.3378(5) 0.7733(4) 0.132(6) Uani 1 1 d .
H25 H 0.5560 0.3303 0.7666 0.159 Uiso 1 1 calc R
C26 C 0.5060(6) 0.3238(3) 0.7579(3) 0.104(4) Uani 1 1 d .
C27 C 0.4733(4) 0.3357(4) 0.7675(4) 0.118(4) Uani 1 1 d .
H27 H 0.4538 0.3267 0.7578 0.142 Uiso 1 1 calc R
C28 C 0.4721(4) 0.3614(4) 0.7922(4) 0.143(5) Uani 1 1 d .
H28 H 0.4513 0.3699 0.7990 0.171 Uiso 1 1 calc R
C29 C 0.5054(3) 0.2932(3) 0.7284(3) 0.077(4) Uani 1 1 d .
C30 C 0.4517(4) 0.5075(4) 0.9807(4) 0.133(5) Uani 1 1 d .
C31 C 0.4254(4) 0.4833(3) 0.9794(3) 0.142(5) Uani 1 1 d D
H31 H 0.4255 0.4673 0.9616 0.171 Uiso 1 1 calc R
C32 C 0.3990(4) 0.4826(3) 1.0043(4) 0.160(6) Uani 1 1 d .
H32 H 0.3819 0.4666 1.0035 0.192 Uiso 1 1 calc R
C33 C 0.4006(4) 0.5075(5) 1.0302(4) 0.144(5) Uani 1 1 d .
C34 C 0.4267(4) 0.5318(3) 1.0304(3) 0.143(4) Uani 1 1 d .
H34 H 0.4264 0.5484 1.0476 0.172 Uiso 1 1 calc R
C35 C 0.4525(3) 0.5322(3) 1.0065(3) 0.138(5) Uani 1 1 d D
H35 H 0.4696 0.5481 1.0075 0.165 Uiso 1 1 calc R
C36 C 0.3723(4) 0.5102(6) 1.0585(4) 0.144(7) Uani 1 1 d .
C37 C 0.3601(5) 0.4790(5) 1.0689(4) 0.152(7) Uani 1 1 d .
H37 H 0.3689 0.4591 1.0598 0.183 Uiso 1 1 calc R
C38 C 0.3339(5) 0.4785(3) 1.0936(5) 0.124(6) Uani 1 1 d .
H38 H 0.3247 0.4577 1.0997 0.148 Uiso 1 1 calc R
C39 C 0.3211(3) 0.5070(6) 1.1095(3) 0.098(4) Uani 1 1 d .
C40 C 0.3345(4) 0.5364(5) 1.0979(4) 0.133(5) Uani 1 1 d .
H40 H 0.3255 0.5560 1.1076 0.160 Uiso 1 1 calc R
C41 C 0.3606(4) 0.5412(4) 1.0729(4) 0.146(5) Uani 1 1 d .
H41 H 0.3691 0.5622 1.0666 0.175 Uiso 1 1 calc R
C42 C 0.2964(3) 0.5073(4) 1.1363(3) 0.112(6) Uani 1 1 d .

loop_
_atom_site_aniso_label
_atom_site_aniso_U_11
_atom_site_aniso_U_22
_atom_site_aniso_U_33
_atom_site_aniso_U_23
_atom_site_aniso_U_13
_atom_site_aniso_U_12
Cu1 0.103(2) 0.098(2) 0.1189(19) 0.000 0.000 0.000
Cu2 0.096(2) 0.079(2) 0.126(2) 0.000 0.000 0.000
Cu3 0.0866(13) 0.1073(14) 0.0726(11) -0.0054(11) 0.000 0.000
Cu4 0.0881(13) 0.1089(14) 0.0768(11) -0.0020(11) 0.000 0.000
O1 0.153(7) 0.126(7) 0.121(6) -0.041(6) -0.008(6) -0.043(5)
O2 0.107(6) 0.089(5) 0.117(5) -0.031(5) -0.002(5) -0.012(4)
O3 0.084(6) 0.109(5) 0.096(5) -0.024(4) 0.003(5) -0.028(5)
O4 0.105(6) 0.112(5) 0.094(5) -0.015(4) 0.017(5) 0.020(5)
O5 0.089(6) 0.113(7) 0.091(5) -0.013(4) 0.043(4) -0.024(5)
O6 0.136(7) 0.132(8) 0.120(7) 0.009(5) 0.021(5) -0.001(6)
O7 0.211(17) 0.40(2) 0.095(10) 0.000 0.000 0.000
O8 0.299(16) 0.095(9) 0.105(9) 0.000 0.000 0.000
O9 0.270(11) 0.113(8) 0.194(9) 0.005(7) 0.000 0.000
O10 0.273(11) 0.102(7) 0.104(7) 0.044(6) 0.000 0.000
N1 0.114(9) 0.139(9) 0.165(9) -0.045(7) 0.098(7) -0.081(7)
N2 0.191(12) 0.129(10) 0.116(7) -0.089(7) 0.061(7) -0.067(9)
N3 0.152(10) 0.192(12) 0.146(9) -0.084(7) 0.096(8) -0.062(8)
C1 0.071(11) 0.134(15) 0.143(13) -0.008(12) 0.034(10) -0.059(10)
C2 0.092(11) 0.117(13) 0.144(13) -0.012(12) 0.013(9) -0.046(10)
C3 0.098(12) 0.205(19) 0.115(12) -0.007(12) 0.069(10) -0.044(13)
C4 0.097(13) 0.126(14) 0.139(14) -0.025(14) 0.038(13) -0.017(10)
C5 0.147(17) 0.161(15) 0.136(15) -0.023(13) 0.041(11) -0.036(12)
C6 0.138(14) 0.163(17) 0.185(19) -0.013(12) 0.071(13) -0.048(12)
C7 0.127(15) 0.077(12) 0.182(17) 0.012(13) 0.036(13) -0.063(9)
C8 0.091(14) 0.144(14) 0.164(14) -0.045(14) 0.018(10) -0.023(11)
C9 0.088(11) 0.159(15) 0.154(16) -0.032(10) 0.037(12) -0.052(10)
C10 0.21(2) 0.140(16) 0.107(13) 0.060(13) 0.073(15) 0.035(16)
C11 0.166(16) 0.223(19) 0.101(11) -0.006(12) -0.024(12) 0.003(12)
C12 0.134(15) 0.105(13) 0.22(2) -0.015(12) -0.004(13) -0.068(9)
C13 0.116(14) 0.091(12) 0.169(17) 0.042(13) 0.038(15) -0.027(9)
C14 0.157(15) 0.176(16) 0.085(9) -0.033(11) -0.021(11) 0.010(12)
C15 0.103(12) 0.112(12) 0.29(3) -0.068(14) -0.016(13) -0.071(8)
C16 0.106(12) 0.065(10) 0.098(12) -0.004(10) 0.044(11) -0.013(7)
C17 0.194(18) 0.078(12) 0.105(10) -0.083(9) 0.024(12) -0.027(12)
C18 0.157(14) 0.125(15) 0.175(14) -0.071(11) 0.066(13) -0.035(10)
C19 0.187(16) 0.126(14) 0.151(15) -0.065(12) 0.043(11) -0.041(14)
C20 0.24(2) 0.085(12) 0.124(14) -0.075(10) 0.012(15) -0.049(13)
C21 0.166(14) 0.17(2) 0.130(13) -0.030(12) 0.072(12) -0.045(13)
C22 0.25(2) 0.123(15) 0.208(17) -0.091(13) 0.006(14) -0.075(15)
C23 0.069(11) 0.157(16) 0.150(15) 0.026(12) 0.036(12) -0.004(13)
C24 0.22(2) 0.090(10) 0.096(10) -0.057(7) -0.034(12) -0.029(12)
C25 0.074(10) 0.200(18) 0.122(12) -0.001(11) -0.033(10) -0.058(12)
C26 0.166(16) 0.066(9) 0.082(9) -0.024(7) 0.016(12) 0.026(12)
C27 0.141(17) 0.098(11) 0.115(11) -0.046(8) 0.005(9) 0.004(10)
C28 0.105(15) 0.154(14) 0.169(13) -0.047(10) 0.034(11) -0.036(11)
C29 0.048(9) 0.082(10) 0.101(9) 0.034(8) 0.006(9) -0.019(9)
C30 0.136(14) 0.120(12) 0.144(13) -0.064(11) 0.021(11) -0.020(10)
C31 0.166(14) 0.153(13) 0.107(11) -0.056(9) 0.043(9) -0.049(11)
C32 0.181(16) 0.170(14) 0.131(13) -0.060(11) 0.024(11) -0.040(11)
C33 0.091(12) 0.208(18) 0.132(14) 0.010(12) 0.039(11) -0.046(12)
C34 0.138(13) 0.174(14) 0.117(11) -0.022(9) 0.044(10) -0.031(11)
C35 0.142(13) 0.151(13) 0.120(11) -0.020(10) 0.065(9) -0.010(10)
C36 0.146(15) 0.124(15) 0.161(15) 0.038(15) 0.003(13) -0.042(15)
C37 0.158(14) 0.19(2) 0.113(11) -0.042(12) 0.070(9) 0.056(14)
C38 0.158(15) 0.063(10) 0.151(14) -0.022(10) 0.007(11) 0.024(10)
C39 0.083(10) 0.113(13) 0.099(9) 0.030(13) 0.041(8) -0.022(12)
C40 0.121(13) 0.157(19) 0.121(12) -0.015(10) 0.041(9) -0.025(10)
C41 0.164(15) 0.112(15) 0.163(14) -0.021(11) 0.039(11) 0.001(12)
C42 0.061(10) 0.20(2) 0.078(10) 0.016(13) 0.044(8) -0.061(12)

loop_
_atom_type_symbol
_atom_type_description
_atom_type_scat_dispersion_real
_atom_type_scat_dispersion_imag
_atom_type_scat_source
C C 0.0033 0.0016 'International Tables Vol C Tables 4.2.6.8 and 6.1.1.4'
H H 0.0000 0.0000 'International Tables Vol C Tables 4.2.6.8 and 6.1.1.4'
N N 0.0061 0.0033 'International Tables Vol C Tables 4.2.6.8 and 6.1.1.4'
O O 0.0106 0.0060 'International Tables Vol C Tables 4.2.6.8 and 6.1.1.4'
Cu Cu 0.3201 1.2651 'International Tables Vol C Tables 4.2.6.8 and 6.1.1.4'

loop_
_geom_angle_atom_site_label_1
_geom_angle_atom_site_label_2
_geom_angle_atom_site_label_3
_geom_angle
_geom_angle_site_symmetry_1
_geom_angle_site_symmetry_3
O1 Cu1 O1 90.5(5) 13_575 .
O1 Cu1 O1 88.4(5) 13_575 2_665
O1 Cu1 O1 168.7(4) . 2_665
O1 Cu1 O1 168.7(4) 13_575 14_755
O1 Cu1 O1 88.4(5) . 14_755
O1 Cu1 O1 90.5(5) 2_665 14_755
O1 Cu1 O7 95.6(2) 13_575 .
O1 Cu1 O7 95.6(2) . .
O1 Cu1 O7 95.6(2) 2_665 .
O1 Cu1 O7 95.6(2) 14_755 .
O1 Cu1 Cu2 84.4(2) 13_575 .
O1 Cu1 Cu2 84.4(2) . .
O1 Cu1 Cu2 84.4(2) 2_665 .
O1 Cu1 Cu2 84.4(2) 14_755 .
O7 Cu1 Cu2 180.000(2) . .
O2 Cu2 O2 163.9(4) 2_665 .
O2 Cu2 O2 89.0(4) 2_665 13_575
O2 Cu2 O2 88.7(4) . 13_575
O2 Cu2 O2 88.7(4) 2_665 14_755
O2 Cu2 O2 89.0(4) . 14_755
O2 Cu2 O2 163.9(4) 13_575 14_755
O2 Cu2 O8 98.07(18) 2_665 .
O2 Cu2 O8 98.07(18) . .
O2 Cu2 O8 98.07(18) 13_575 .
O2 Cu2 O8 98.07(18) 14_755 .
O2 Cu2 Cu1 81.93(18) 2_665 .
O2 Cu2 Cu1 81.93(18) . .
O2 Cu2 Cu1 81.93(18) 13_575 .
O2 Cu2 Cu1 81.93(18) 14_755 .
O8 Cu2 Cu1 180.000(2) . .
O3 Cu3 O3 88.4(4) 16_556 3
O3 Cu3 O6 167.3(3) 16_556 14_655
O3 Cu3 O6 89.9(3) 3 14_655
O3 Cu3 O6 89.9(3) 16_556 .
O3 Cu3 O6 167.3(3) 3 .
O6 Cu3 O6 89.0(5) 14_655 .
O3 Cu3 O9 94.4(3) 16_556 .
O3 Cu3 O9 94.4(3) 3 .
O6 Cu3 O9 98.2(3) 14_655 .
O6 Cu3 O9 98.2(3) . .
O3 Cu3 Cu4 84.19(19) 16_556 .
O3 Cu3 Cu4 84.19(19) 3 .
O6 Cu3 Cu4 83.2(2) 14_655 .
O6 Cu3 Cu4 83.2(2) . .
O9 Cu3 Cu4 178.1(2) . .
O4 Cu4 O4 88.4(4) 16_556 3
O4 Cu4 O5 166.3(3) 16_556 14_655
O4 Cu4 O5 90.4(2) 3 14_655
O4 Cu4 O5 90.4(2) 16_556 .
O4 Cu4 O5 166.3(3) 3 .
O5 Cu4 O5 87.4(4) 14_655 .
O4 Cu4 O10 97.7(2) 16_556 .
O4 Cu4 O10 97.7(2) 3 .
O5 Cu4 O10 96.0(2) 14_655 .
O5 Cu4 O10 96.0(2) . .
O4 Cu4 Cu3 84.7(2) 16_556 .
O4 Cu4 Cu3 84.7(2) 3 .
O5 Cu4 Cu3 81.6(2) 14_655 .
O5 Cu4 Cu3 81.6(2) . .
O10 Cu4 Cu3 176.6(2) . .
C16 O1 Cu1 124.2(8) . .
C16 O2 Cu2 123.5(8) . .
C29 O3 Cu3 121.1(8) . 4_554
C29 O4 Cu4 118.2(7) . 4_554
C42 O5 Cu4 128.5(10) . .
C42 O6 Cu3 126.0(10) . .
C3 N1 C1 113.9(10) . .
C1 N2 C2 118.0(10) . .
C2 N3 C3 116.7(11) . .
N2 C1 N1 124.2(10) . .
N2 C1 C4 120.3(17) . .
N1 C1 C4 115.4(16) . .
N3 C2 N2 121.1(11) . .
N3 C2 C17 120.2(16) . .
N2 C2 C17 118.7(15) . .
N1 C3 N3 126.1(11) . .
N1 C3 C30 118.0(12) . .
N3 C3 C30 115.9(12) . .
C5 C4 C9 122.2(14) . .
C5 C4 C1 119(2) . .
C9 C4 C1 119(2) . .
C4 C5 C6 118.1(15) . .
C7 C6 C5 119.4(15) . .
C6 C7 C8 122.0(12) . .
C6 C7 C10 116(2) . .
C8 C7 C10 120(2) . .
C9 C8 C7 117.5(14) . .
C8 C9 C4 120.1(14) . .
C15 C10 C11 115.0(19) . .
C15 C10 C7 115(2) . .
C11 C10 C7 129.4(16) . .
C10 C11 C12 122.5(15) . .
C13 C12 C11 119.3(15) . .
C12 C13 C14 117.9(14) . .
C12 C13 C16 110.0(16) . .
C14 C13 C16 132.2(19) . .
C13 C14 C15 122.1(13) . .
C10 C15 C14 123.2(19) . .
O1 C16 O2 126.0(12) . .
O1 C16 C13 123.0(12) . .
O2 C16 C13 110.6(12) . .
C22 C17 C18 121.1(13) . .
C22 C17 C2 119(2) . .
C18 C17 C2 120(2) . .
C19 C18 C17 121.2(14) . .
C20 C19 C18 114.4(17) . .
C19 C20 C21 124.6(15) . .
C19 C20 C23 116(3) . .
C21 C20 C23 120(3) . .
C22 C21 C20 118.7(18) . .
C21 C22 C17 119.9(19) . .
C24 C23 C28 119.5(17) . .
C24 C23 C20 115.9(19) . .
C28 C23 C20 124.5(18) . .
C23 C24 C25 120.9(16) . .
C24 C25 C26 120.7(14) . .
C25 C26 C27 120.1(11) . .
C25 C26 C29 126(2) . .
C27 C26 C29 113.8(17) . .
C28 C27 C26 116.5(12) . .
C27 C28 C23 122.2(14) . .
O3 C29 O4 131.8(12) . .
O3 C29 C26 113.2(12) . .
O4 C29 C26 114.9(11) . .
C35 C30 C31 121.3(14) . .
C35 C30 C3 120.2(12) . .
C31 C30 C3 118.4(11) . .
C30 C31 C32 122.1(13) . .
C33 C32 C31 115.5(14) . .
C32 C33 C34 121.1(13) . .
C32 C33 C36 120.5(16) . .
C34 C33 C36 118.3(17) . .
C35 C34 C33 123.2(13) . .
C34 C35 C30 116.7(14) . .
C37 C36 C41 122.9(17) . .
C37 C36 C33 113(2) . .
C41 C36 C33 124.1(18) . .
C36 C37 C38 117.8(15) . .
C39 C38 C37 123.8(12) . .
C40 C39 C38 114.6(12) . .
C40 C39 C42 119.9(19) . .
C38 C39 C42 125(2) . .
C39 C40 C41 128.2(13) . .
C40 C41 C36 112.6(14) . .
O5 C42 O6 120.3(14) . .
O5 C42 C39 118.2(15) . .
O6 C42 C39 121.0(15) . .

loop_
_geom_bond_atom_site_label_1
_geom_bond_atom_site_label_2
_geom_bond_distance
_geom_bond_site_symmetry_2
Cu1 O1 1.950(7) 13_575
Cu1 O1 1.950(7) .
Cu1 O1 1.950(7) 2_665
Cu1 O1 1.950(7) 14_755
Cu1 O7 2.410(11) .
Cu1 Cu2 2.665(3) .
Cu2 O2 1.971(6) 2_665
Cu2 O2 1.971(6) .
Cu2 O2 1.971(6) 13_575
Cu2 O2 1.971(6) 14_755
Cu2 O8 2.293(10) .
Cu3 O3 1.939(6) 16_556
Cu3 O3 1.939(6) 3
Cu3 O6 1.953(8) 14_655
Cu3 O6 1.953(8) .
Cu3 O9 2.312(8) .
Cu3 Cu4 2.667(2) .
Cu4 O4 1.962(6) 16_556
Cu4 O4 1.962(6) 3
Cu4 O5 1.975(6) 14_655
Cu4 O5 1.975(7) .
Cu4 O10 2.324(7) .
O1 C16 1.179(10) .
O2 C16 1.286(9) .
O3 C29 1.224(9) .
O3 Cu3 1.939(6) 4_554
O4 C29 1.284(9) .
O4 Cu4 1.962(6) 4_554
O5 C42 1.204(12) .
O6 C42 1.270(14) .
N1 C3 1.341(9) .
N1 C1 1.348(9) .
N2 C1 1.350(9) .
N2 C2 1.359(8) .
N3 C2 1.342(9) .
N3 C3 1.355(10) .
C1 C4 1.474(13) .
C2 C17 1.468(13) .
C3 C30 1.466(15) .
C4 C5 1.373(12) .
C4 C9 1.387(12) .
C5 C6 1.377(13) .
C6 C7 1.371(14) .
C7 C8 1.407(14) .
C7 C10 1.51(2) .
C8 C9 1.352(11) .
C10 C15 1.337(15) .
C10 C11 1.445(18) .
C11 C12 1.432(13) .
C12 C13 1.376(13) .
C13 C14 1.387(13) .
C13 C16 1.529(15) .
C14 C15 1.411(13) .
C17 C22 1.308(16) .
C17 C18 1.406(13) .
C18 C19 1.355(12) .
C19 C20 1.341(17) .
C20 C21 1.389(19) .
C20 C23 1.520(18) .
C21 C22 1.314(13) .
C23 C24 1.359(13) .
C23 C28 1.404(14) .
C24 C25 1.368(13) .
C25 C26 1.401(12) .
C26 C27 1.429(12) .
C26 C29 1.661(14) .
C27 C28 1.394(11) .
C30 C35 1.392(12) .
C30 C31 1.422(12) .
C31 C32 1.418(12) .
C32 C33 1.403(14) .
C33 C34 1.420(13) .
C33 C36 1.563(19) .
C34 C35 1.375(11) .
C36 C37 1.388(14) .
C36 C41 1.427(15) .
C37 C38 1.408(12) .
C38 C39 1.382(12) .
C39 C40 1.360(12) .
C39 C42 1.422(16) .
C40 C41 1.426(13) .

loop_
_platon_squeeze_void_nr
_platon_squeeze_void_average_x
_platon_squeeze_void_average_y
_platon_squeeze_void_average_z
_platon_squeeze_void_volume
_platon_squeeze_void_count_electrons
_platon_squeeze_void_content
1 -0.012 0.008 0.204 49621 17586 ' '
